data_2236528
loop_
_publ_author_name
'Akkurt, Mehmet'
'K\"u\,c\"ukbay, Hasan'
'\,Sireci, Nihat'
'B\"uy\"ukg\"ung\"or, Orhan'

_publ_section_title
;
 1-{[Dimethyl(phenyl)silyl]methyl}-3-(2-phenylethyl)-1<i>H</i>-benzimidazol-3-ium
 bromide monohydrate
;
_journal_coeditor_code NR2031
_journal_issue 9
_journal_name_full 'Acta Crystallographica Section E'
_journal_page_first o2718
_journal_page_last o2719
_journal_paper_doi 10.1107/S1600536812034915
_journal_volume 68
_journal_year 2012
_chemical_formula_iupac 'C24 H27 N2 Si +, Br -, H2 O'
_chemical_formula_moiety 'C24 H27 N2 Si +, Br -, H2 O'
_chemical_formula_sum 'C24 H29 Br N2 O Si'
_chemical_formula_weight 469.48
_chemical_name_systematic
;
1-{[Dimethyl(phenyl)silyl]methyl}-3-(2-phenylethyl)-1<i>H</i>-benzimidazol-
3-ium bromide monohydrate
;
_space_group_IT_number 14
_symmetry_cell_setting monoclinic
_symmetry_space_group_name_Hall '-P 2ybc'
_symmetry_space_group_name_H-M 'P 1 21/c 1'
_atom_sites_solution_hydrogens geom
_atom_sites_solution_primary direct
_atom_sites_solution_secondary difmap
_cell_angle_alpha 90
_cell_angle_beta 96.235(6)
_cell_angle_gamma 90
_cell_formula_units_Z 4
_cell_length_a 15.1750(11)
_cell_length_b 8.9097(6)
_cell_length_c 17.9440(14)
_cell_measurement_reflns_used 16623
_cell_measurement_temperature 296(2)
_cell_measurement_theta_max 28.02
_cell_measurement_theta_min 1.86
_cell_volume 2411.8(3)
_computing_cell_refinement 'X-AREA (Stoe & Cie, 2002)'
_computing_data_collection 'X-AREA (Stoe & Cie, 2002)'
_computing_data_reduction 'X-RED32 (Stoe & Cie, 2002)'
_computing_molecular_graphics 'ORTEP-3 (Farrugia, 1997)'
_computing_publication_material 'WinGX (Farrugia, 1999)'
_computing_structure_refinement 'SHELXL97 (Sheldrick, 2008)'
_computing_structure_solution 'SIR97 (Altomare <i>et al.</i>,  1999)'
_diffrn_ambient_temperature 296(2)
_diffrn_detector_area_resol_mean 6.67
_diffrn_measured_fraction_theta_full 0.982
_diffrn_measured_fraction_theta_max 0.982
_diffrn_measurement_device '2-circle goniometer'
_diffrn_measurement_device_type 'Stoe IPDS 2'
_diffrn_measurement_method '\w scans'
_diffrn_radiation_monochromator 'plane graphite'
_diffrn_radiation_type 'Mo K\a'
_diffrn_radiation_wavelength 0.71073
_diffrn_reflns_av_R_equivalents 0.0738
_diffrn_reflns_av_sigmaI/netI 0.0680
_diffrn_reflns_limit_h_max 19
_diffrn_reflns_limit_h_min -19
_diffrn_reflns_limit_k_max 11
_diffrn_reflns_limit_k_min -11
_diffrn_reflns_limit_l_max 22
_diffrn_reflns_limit_l_min -23
_diffrn_reflns_number 19519
_diffrn_reflns_reduction_process
;
;
_diffrn_reflns_theta_full 27.68
_diffrn_reflns_theta_max 27.68
_diffrn_reflns_theta_min 2.28
_exptl_absorpt_coefficient_mu 1.771
_exptl_absorpt_correction_T_max 0.803
_exptl_absorpt_correction_T_min 0.656
_exptl_absorpt_correction_type integration
_exptl_absorpt_process_details '(X-RED32; Stoe & Cie, 2002)'
_exptl_crystal_colour colourless
_exptl_crystal_density_diffrn 1.293
_exptl_crystal_density_method 'Not Measured'
_exptl_crystal_description prism
_exptl_crystal_F_000 976
_exptl_crystal_size_max 0.260
_exptl_crystal_size_mid 0.200
_exptl_crystal_size_min 0.130
_refine_diff_density_max 0.821
_refine_diff_density_min -0.526
_refine_ls_extinction_method none
_refine_ls_goodness_of_fit_ref 1.029
_refine_ls_hydrogen_treatment mixed
_refine_ls_matrix_type full
_refine_ls_number_parameters 244
_refine_ls_number_reflns 5536
_refine_ls_number_restraints 3
_refine_ls_restrained_S_all 1.029
_refine_ls_R_factor_all 0.1367
_refine_ls_R_factor_gt 0.0693
_refine_ls_shift/su_max 0.000
_refine_ls_shift/su_mean 0.000
_refine_ls_structure_factor_coef Fsqd
_refine_ls_weighting_details 'calc w=1/[\s^2^(Fo^2^)+(0.0795P)^2^+0.0123P] where P=(Fo^2^+2Fc^2^)/3'
_refine_ls_weighting_scheme calc
_refine_ls_wR_factor_gt 0.1455
_refine_ls_wR_factor_ref 0.1728
_reflns_number_gt 3023
_reflns_number_total 5536
_reflns_threshold_expression I>2\s(I)
_cod_data_source_file nr2031.cif
_cod_data_source_block I
_cod_original_sg_symbol_H-M 'P 21/c'
_cod_database_code 2236528
_cod_database_fobs_code 2236528

loop_
_symmetry_equiv_pos_site_id
_symmetry_equiv_pos_as_xyz
1 x,y,z
2 -x,1/2+y,1/2-z
3 -x,-y,-z
4 x,1/2-y,1/2+z

loop_
_atom_site_aniso_label
_atom_site_aniso_U_11
_atom_site_aniso_U_22
_atom_site_aniso_U_33
_atom_site_aniso_U_12
_atom_site_aniso_U_13
_atom_site_aniso_U_23
Si1 0.0692(9) 0.0560(7) 0.0610(9) -0.0105(7) 0.0047(7) 0.0011(6)
N1 0.052(2) 0.0482(18) 0.049(2) 0.0002(17) 0.0098(16) -0.0020(17)
N2 0.051(2) 0.0471(18) 0.054(2) 0.0046(16) 0.0102(18) 0.0005(17)
C1 0.038(2) 0.055(2) 0.053(3) 0.0007(18) 0.007(2) -0.005(2)
C2 0.058(3) 0.053(3) 0.074(4) -0.003(2) 0.010(3) -0.004(2)
C3 0.074(4) 0.064(3) 0.074(4) -0.009(3) 0.004(3) -0.021(3)
C4 0.067(3) 0.082(4) 0.054(3) -0.003(3) 0.007(3) -0.015(3)
C5 0.056(3) 0.069(3) 0.055(3) 0.002(2) 0.009(2) 0.004(2)
C6 0.037(2) 0.055(2) 0.052(3) 0.0032(19) 0.0064(19) -0.003(2)
C7 0.059(3) 0.048(3) 0.059(3) 0.001(2) 0.011(2) -0.007(2)
C8 0.064(3) 0.067(3) 0.054(3) -0.010(2) 0.014(2) 0.001(2)
C9 0.100(5) 0.103(5) 0.073(4) 0.004(4) 0.014(4) 0.014(3)
C10 0.088(3) 0.081(2) 0.070(2) -0.0050(18) -0.0026(19) 0.0080(16)
C11 0.088(3) 0.081(2) 0.070(2) -0.0050(18) -0.0026(19) 0.0080(16)
C12 0.074(5) 0.111(6) 0.122(6) -0.013(4) 0.005(4) 0.024(5)
C13 0.070(4) 0.119(6) 0.120(6) -0.014(4) 0.003(4) 0.017(5)
C14 0.095(5) 0.107(5) 0.116(6) -0.003(4) 0.020(4) 0.015(4)
C15 0.088(3) 0.081(2) 0.070(2) -0.0050(18) -0.0026(19) 0.0080(16)
C16 0.074(3) 0.046(2) 0.061(3) 0.004(2) 0.012(3) 0.002(2)
C17 0.098(5) 0.087(4) 0.076(4) -0.004(3) -0.010(3) -0.011(3)
C18 0.112(5) 0.068(3) 0.092(5) -0.018(3) 0.019(4) 0.015(3)
C19 0.054(3) 0.069(3) 0.065(3) -0.017(2) 0.004(2) 0.002(3)
C20 0.062(4) 0.086(4) 0.071(4) -0.004(3) 0.012(3) 0.000(3)
C21 0.072(4) 0.114(5) 0.077(4) -0.008(4) 0.012(3) -0.018(4)
C22 0.081(5) 0.093(4) 0.105(6) -0.011(4) 0.016(4) -0.031(4)
C23 0.110(6) 0.080(4) 0.114(6) 0.012(4) -0.001(5) -0.010(4)
C24 0.101(5) 0.076(4) 0.075(4) 0.004(3) -0.007(3) -0.005(3)
Br1 0.0904(4) 0.0581(3) 0.0677(4) -0.0022(3) 0.0101(3) -0.0092(3)
OW1 0.100(4) 0.092(3) 0.092(3) -0.004(2) -0.008(3) 0.005(2)

loop_
_atom_site_type_symbol
_atom_site_label
_atom_site_fract_x
_atom_site_fract_y
_atom_site_fract_z
_atom_site_U_iso_or_equiv
_atom_site_thermal_displace_type
_atom_site_calc_flag
_atom_site_refinement_flags
_atom_site_occupancy
Si Si1 0.78140(10) 0.80539(15) 0.01520(8) 0.0622(5) Uani d . 1.000
N N1 0.6284(2) 0.4424(4) 0.1286(2) 0.0494(11) Uani d . 1.000
N N2 0.6390(2) 0.6253(4) 0.0489(2) 0.0504(11) Uani d . 1.000
C C1 0.6113(3) 0.3800(5) 0.0576(3) 0.0485(14) Uani d . 1.000
C C2 0.5887(3) 0.2349(5) 0.0337(3) 0.0615(19) Uani d . 1.000
C C3 0.5739(4) 0.2140(6) -0.0423(3) 0.071(2) Uani d . 1.000
C C4 0.5800(4) 0.3300(6) -0.0928(3) 0.0676(19) Uani d . 1.000
C C5 0.6016(3) 0.4728(6) -0.0695(3) 0.0598(17) Uani d . 1.000
C C6 0.6175(3) 0.4968(5) 0.0065(3) 0.0479(14) Uani d . 1.000
C C7 0.6444(3) 0.5879(5) 0.1201(3) 0.0550(17) Uani d . 1.000
C C8 0.6288(3) 0.3604(6) 0.1995(3) 0.0611(17) Uani d . 1.000
C C9 0.7112(3) 0.3908(4) 0.2537(2) 0.092(3) Uani d . 1.000
C C10 0.7978(3) 0.3669(4) 0.2238(2) 0.0805(14) Uani d R 1.000
C C11 0.8658(3) 0.4673(4) 0.2459(2) 0.0805(14) Uani d R 1.000
C C12 0.9508(5) 0.4492(9) 0.2211(5) 0.103(3) Uani d . 1.000
C C13 0.9606(5) 0.3318(9) 0.1751(5) 0.104(3) Uani d . 1.000
C C14 0.8930(5) 0.2323(9) 0.1538(5) 0.105(3) Uani d . 1.000
C C15 0.8145(5) 0.2532(7) 0.1779(3) 0.0805(14) Uani d . 1.000
C C16 0.6585(3) 0.7756(5) 0.0205(3) 0.0600(16) Uani d . 1.000
C C17 0.8383(5) 0.8082(7) 0.1119(3) 0.088(3) Uani d . 1.000
C C18 0.7921(2) 0.9879(4) -0.03326(19) 0.090(3) Uani d . 1.000
C C19 0.8198(2) 0.6457(4) -0.03916(19) 0.0629(17) Uani d R 1.000
C C20 0.7951(2) 0.6338(4) -0.11654(19) 0.073(2) Uani d R 1.000
C C21 0.8174(4) 0.5106(8) -0.1566(4) 0.087(3) Uani d . 1.000
C C22 0.8647(5) 0.3947(8) -0.1216(4) 0.093(3) Uani d . 1.000
C C23 0.8905(5) 0.4028(7) -0.0465(5) 0.102(3) Uani d . 1.000
C C24 0.8673(4) 0.5258(7) -0.0051(4) 0.085(3) Uani d . 1.000
Br Br1 0.59570(4) 0.93585(6) 0.20869(3) 0.0720(2) Uani d . 1.000
O OW1 0.5856(3) 0.6540(5) 0.3323(3) 0.0960(19) Uani d D 1.000
H H2 0.58390 0.15670 0.06740 0.0740 Uiso c R 1.000
H H3 0.55930 0.11850 -0.06060 0.0850 Uiso c R 1.000
H H4 0.56900 0.31030 -0.14380 0.0810 Uiso c R 1.000
H H5 0.60550 0.55040 -0.10370 0.0720 Uiso c R 1.000
H H7 0.65760 0.65480 0.15950 0.0660 Uiso c R 1.000
H H8A 0.62500 0.25360 0.18900 0.0740 Uiso c R 1.000
H H8B 0.57670 0.38860 0.22320 0.0740 Uiso c R 1.000
H H9A 0.70880 0.49390 0.27070 0.1100 Uiso c R 1.000
H H9B 0.70910 0.32680 0.29720 0.1100 Uiso c R 1.000
H H11 0.85550 0.54710 0.27720 0.0970 Uiso c R 1.000
H H12 0.99720 0.51450 0.23580 0.1230 Uiso c R 1.000
H H13 1.01510 0.31750 0.15710 0.1240 Uiso c R 1.000
H H14 0.90240 0.15150 0.12280 0.1260 Uiso c R 1.000
H H15 0.76900 0.18660 0.16250 0.0970 Uiso c R 1.000
H H16A 0.63720 0.85100 0.05320 0.0720 Uiso c R 1.000
H H16B 0.62690 0.78870 -0.02900 0.0720 Uiso c R 1.000
H H17A 0.81720 0.89180 0.13870 0.1320 Uiso c R 1.000
H H17B 0.90100 0.81790 0.11010 0.1320 Uiso c R 1.000
H H17C 0.82610 0.71650 0.13690 0.1320 Uiso c R 1.000
H H18A 0.77150 1.06730 -0.00340 0.1350 Uiso c R 1.000
H H18B 0.75710 0.98570 -0.08120 0.1350 Uiso c R 1.000
H H18C 0.85310 1.00490 -0.04030 0.1350 Uiso c R 1.000
H H20 0.76290 0.71120 -0.14130 0.0870 Uiso c R 1.000
H H21 0.80020 0.50590 -0.20790 0.1050 Uiso c R 1.000
H H22 0.87920 0.31120 -0.14890 0.1110 Uiso c R 1.000
H H23 0.92380 0.32550 -0.02280 0.1230 Uiso c R 1.000
H H24 0.88370 0.52800 0.04640 0.1030 Uiso c R 1.000
H HW1 0.589(5) 0.705(8) 0.294(3) 0.1450 Uiso d D 1.000
H HW2 0.542(4) 0.598(8) 0.325(4) 0.1450 Uiso d D 1.000

loop_
_atom_type_symbol
_atom_type_description
_atom_type_scat_dispersion_real
_atom_type_scat_dispersion_imag
_atom_type_scat_source
C C 0.0033 0.0016 ' International Tables Vol C Tables 4.2.6.8 and 6.1.1.4'
H H 0.0000 0.0000 ' International Tables Vol C Tables 4.2.6.8 and 6.1.1.4'
Br Br -0.2901 2.4595 ' International Tables Vol C Tables 4.2.6.8 and 6.1.1.4'
N N 0.0061 0.0033 ' International Tables Vol C Tables 4.2.6.8 and 6.1.1.4'
O O 0.0106 0.0060 ' International Tables Vol C Tables 4.2.6.8 and 6.1.1.4'
Si Si 0.0817 0.0704 ' International Tables Vol C Tables 4.2.6.8 and 6.1.1.4'

loop_
_exptl_crystal_face_index_h
_exptl_crystal_face_index_k
_exptl_crystal_face_index_l
_exptl_crystal_face_perp_dist
1 0 0 0.1480
-1 0 0 0.0891
2 -3 -24 0.2802
-2 3 24 0.1813
-1 -8 -29 0.2042
-19 21 18 0.2534
3 2 -2 0.3110
-11 -23 -14 0.2690
-18 5 30 0.1488
13 0 -9 0.2509
5 2 -4 0.2669

loop_
_geom_angle_atom_site_label_1
_geom_angle_atom_site_label_2
_geom_angle_atom_site_label_3
_geom_angle
_geom_angle_publ_flag
C16 Si1 C17 108.4(3) no
C16 Si1 C18 106.39(18) no
C16 Si1 C19 106.61(19) no
C17 Si1 C18 111.8(2) no
C17 Si1 C19 111.2(2) no
C18 Si1 C19 112.12(17) no
HW1 OW1 HW2 109(7) no
C1 N1 C8 125.4(4) no
C7 N1 C8 127.0(4) no
C1 N1 C7 107.7(4) no
C6 N2 C7 108.0(4) no
C6 N2 C16 127.0(4) no
C7 N2 C16 124.9(4) no
N1 C1 C2 132.0(5) no
N1 C1 C6 106.6(4) no
C2 C1 C6 121.4(5) no
C1 C2 C3 116.1(5) no
C2 C3 C4 122.3(5) no
C3 C4 C5 121.7(5) no
C4 C5 C6 117.3(5) no
N2 C6 C1 106.4(4) no
N2 C6 C5 132.4(4) no
C1 C6 C5 121.2(4) no
N1 C7 N2 111.4(4) no
N1 C8 C9 113.0(4) no
C8 C9 C10 116.1(3) no
C9 C10 C11 117.5(3) no
C11 C10 C15 118.4(5) no
C9 C10 C15 124.1(5) no
C10 C11 C12 120.6(5) no
C11 C12 C13 116.4(7) no
C12 C13 C14 122.7(7) no
C13 C14 C15 119.2(7) no
C10 C15 C14 122.8(7) no
Si1 C16 N2 112.3(3) no
Si1 C19 C20 120.9(3) no
Si1 C19 C24 122.4(4) no
C20 C19 C24 116.5(4) no
C19 C20 C21 121.6(4) no
C20 C21 C22 120.6(6) no
C21 C22 C23 119.5(7) no
C22 C23 C24 120.5(7) no
C19 C24 C23 121.3(6) no
C1 C2 H2 122.00 no
C3 C2 H2 122.00 no
C2 C3 H3 119.00 no
C4 C3 H3 119.00 no
C5 C4 H4 119.00 no
C3 C4 H4 119.00 no
C4 C5 H5 121.00 no
C6 C5 H5 121.00 no
N2 C7 H7 124.00 no
N1 C7 H7 124.00 no
N1 C8 H8A 109.00 no
C9 C8 H8A 109.00 no
C9 C8 H8B 109.00 no
H8A C8 H8B 108.00 no
N1 C8 H8B 109.00 no
C8 C9 H9A 108.00 no
C10 C9 H9A 108.00 no
C10 C9 H9B 108.00 no
C8 C9 H9B 108.00 no
H9A C9 H9B 107.00 no
C12 C11 H11 120.00 no
C10 C11 H11 120.00 no
C11 C12 H12 122.00 no
C13 C12 H12 122.00 no
C12 C13 H13 119.00 no
C14 C13 H13 119.00 no
C15 C14 H14 120.00 no
C13 C14 H14 120.00 no
C14 C15 H15 119.00 no
C10 C15 H15 119.00 no
Si1 C16 H16A 109.00 no
Si1 C16 H16B 109.00 no
N2 C16 H16B 109.00 no
H16A C16 H16B 108.00 no
N2 C16 H16A 109.00 no
Si1 C17 H17B 109.00 no
Si1 C17 H17C 109.00 no
H17A C17 H17B 109.00 no
H17A C17 H17C 110.00 no
H17B C17 H17C 110.00 no
Si1 C17 H17A 109.00 no
Si1 C18 H18A 109.00 no
Si1 C18 H18C 110.00 no
H18A C18 H18B 109.00 no
H18A C18 H18C 110.00 no
H18B C18 H18C 109.00 no
Si1 C18 H18B 109.00 no
C21 C20 H20 119.00 no
C19 C20 H20 119.00 no
C20 C21 H21 120.00 no
C22 C21 H21 120.00 no
C23 C22 H22 120.00 no
C21 C22 H22 120.00 no
C22 C23 H23 120.00 no
C24 C23 H23 120.00 no
C19 C24 H24 119.00 no
C23 C24 H24 119.00 no

loop_
_geom_bond_atom_site_label_1
_geom_bond_atom_site_label_2
_geom_bond_distance
_geom_bond_publ_flag
Si1 C16 1.896(5) no
Si1 C17 1.853(6) no
Si1 C18 1.859(4) no
Si1 C19 1.854(4) no
OW1 HW1 0.83(6) no
OW1 HW2 0.83(6) no
N1 C8 1.467(6) no
N1 C1 1.388(6) no
N1 C7 1.331(6) no
N2 C6 1.394(6) no
N2 C7 1.314(6) no
N2 C16 1.474(6) no
C1 C2 1.393(6) no
C1 C6 1.397(7) no
C2 C3 1.371(8) no
C3 C4 1.384(8) no
C4 C5 1.368(8) no
C5 C6 1.376(8) no
C8 C9 1.523(6) no
C9 C10 1.488(6) no
C10 C11 1.391(6) no
C10 C15 1.347(7) no
C11 C12 1.419(9) no
C12 C13 1.351(12) no
C13 C14 1.378(11) no
C14 C15 1.324(11) no
C19 C24 1.392(7) no
C19 C20 1.402(5) no
C20 C21 1.374(8) no
C21 C22 1.370(10) no
C22 C23 1.364(11) no
C23 C24 1.391(10) no
C2 H2 0.9300 no
C3 H3 0.9300 no
C4 H4 0.9300 no
C5 H5 0.9300 no
C7 H7 0.9300 no
C8 H8B 0.9700 no
C8 H8A 0.9700 no
C9 H9B 0.9700 no
C9 H9A 0.9700 no
C11 H11 0.9300 no
C12 H12 0.9300 no
C13 H13 0.9300 no
C14 H14 0.9300 no
C15 H15 0.9300 no
C16 H16B 0.9700 no
C16 H16A 0.9700 no
C17 H17A 0.9600 no
C17 H17B 0.9600 no
C17 H17C 0.9600 no
C18 H18A 0.9600 no
C18 H18C 0.9600 no
C18 H18B 0.9600 no
C20 H20 0.9300 no
C21 H21 0.9300 no
C22 H22 0.9300 no
C23 H23 0.9300 no
C24 H24 0.9300 no

loop_
_geom_hbond_atom_site_label_D
_geom_hbond_atom_site_label_H
_geom_hbond_atom_site_label_A
_geom_hbond_site_symmetry_A
_geom_hbond_distance_DH
_geom_hbond_distance_HA
_geom_hbond_distance_DA
_geom_hbond_angle_DHA
_geom_hbond_publ_flag
OW1 HW1 Br1 . 0.83(6) 2.57(7) 3.365(5) 160(6) yes
OW1 HW2 Br1 2_645 0.83(6) 2.56(7) 3.384(5) 175(6) yes
C7 H7 Br1 . 0.93 2.85 3.597(5) 138 yes
C8 H8A Br1 1_545 0.97 2.89 3.822(5) 160 yes
C16 H16B OW1 4_564 0.97 2.55 3.494(7) 164 yes

loop_
_geom_torsion_atom_site_label_1
_geom_torsion_atom_site_label_2
_geom_torsion_atom_site_label_3
_geom_torsion_atom_site_label_4
_geom_torsion
_geom_torsion_publ_flag
C18 Si1 C19 C24 140.9(4) no
C17 Si1 C19 C20 -170.9(3) no
C17 Si1 C16 N2 -67.2(4) no
C16 Si1 C19 C20 71.1(3) no
C19 Si1 C16 N2 52.7(4) no
C17 Si1 C19 C24 15.0(5) no
C18 Si1 C16 N2 172.5(3) no
C16 Si1 C19 C24 -103.0(4) no
C18 Si1 C19 C20 -44.9(3) no
C7 N1 C1 C6 -0.4(5) no
C8 N1 C1 C2 2.1(7) no
C1 N1 C8 C9 130.7(4) no
C7 N1 C8 C9 -49.0(6) no
C8 N1 C1 C6 179.9(4) no
C1 N1 C7 N2 0.0(5) no
C7 N1 C1 C2 -178.2(5) no
C8 N1 C7 N2 179.8(4) no
C16 N2 C6 C1 175.7(4) no
C16 N2 C6 C5 -5.8(8) no
C16 N2 C7 N1 -176.0(4) no
C7 N2 C6 C5 178.0(5) no
C6 N2 C7 N1 0.3(5) no
C7 N2 C6 C1 -0.5(5) no
C6 N2 C16 Si1 -92.5(5) no
C7 N2 C16 Si1 83.1(5) no
N1 C1 C2 C3 178.1(5) no
C6 C1 C2 C3 0.6(7) no
N1 C1 C6 N2 0.5(5) no
C2 C1 C6 C5 -0.1(7) no
C2 C1 C6 N2 178.6(4) no
N1 C1 C6 C5 -178.2(4) no
C1 C2 C3 C4 -0.7(8) no
C2 C3 C4 C5 0.2(9) no
C3 C4 C5 C6 0.3(8) no
C4 C5 C6 N2 -178.7(5) no
C4 C5 C6 C1 -0.3(7) no
N1 C8 C9 C10 -53.3(5) no
C8 C9 C10 C11 141.8(4) no
C8 C9 C10 C15 -39.3(6) no
C11 C10 C15 C14 0.8(8) no
C9 C10 C11 C12 178.4(5) no
C15 C10 C11 C12 -0.6(7) no
C9 C10 C15 C14 -178.1(6) no
C10 C11 C12 C13 0.7(10) no
C11 C12 C13 C14 -1.1(12) no
C12 C13 C14 C15 1.3(13) no
C13 C14 C15 C10 -1.2(11) no
Si1 C19 C20 C21 -175.0(4) no
C24 C19 C20 C21 -0.5(6) no
Si1 C19 C24 C23 175.9(5) no
C20 C19 C24 C23 1.5(8) no
C19 C20 C21 C22 0.2(8) no
C20 C21 C22 C23 -0.7(10) no
C21 C22 C23 C24 1.6(11) no
C22 C23 C24 C19 -2.0(10) no

loop_
_cod_related_entry_id
_cod_related_entry_database
_cod_related_entry_code
1 ChemSpider 30658137
